data_7039309
loop_
_publ_author_name
'Du, Junyi'
'Xu, Daqian'
'Zhang, Chunxi'
'Xia, Chungu'
'Wang, Yong'
'Sun, Wei'

_publ_section_title
;
 Synthesis, characterization, and reactivity of a side-on
 manganese(iii)-peroxo complex bearing a pentadentate aminopyridine
 ligand.
;
_journal_issue 25
_journal_name_full 'Dalton transactions (Cambridge, England : 2003)'
_journal_page_first 10131
_journal_page_last 10135
_journal_paper_doi 10.1039/c6dt00508j
_journal_volume 45
_journal_year 2016
_chemical_absolute_configuration unk
_chemical_formula_sum 'C25 H27 F6 Mn N5 O6 S2'
_chemical_formula_weight 726.58
_chemical_name_systematic
; 
 ? 
;
_space_group_IT_number 19
_symmetry_cell_setting orthorhombic
_symmetry_space_group_name_Hall 'P 2ac 2ab'
_symmetry_space_group_name_H-M 'P 21 21 21'
_atom_sites_solution_hydrogens geom
_atom_sites_solution_primary direct
_atom_sites_solution_secondary difmap
_audit_creation_method SHELXL-97
_audit_update_record
;
2015-10-30 deposited with the CCDC.
2016-05-18 downloaded from the CCDC.
;
_cell_angle_alpha 90.00
_cell_angle_beta 90.00
_cell_angle_gamma 90.00
_cell_formula_units_Z 4
_cell_length_a 9.1669(16)
_cell_length_b 14.119(2)
_cell_length_c 24.261(4)
_cell_measurement_temperature 296(2)
_cell_volume 3140.0(9)
_computing_cell_refinement 'Bruker SMART'
_computing_data_collection 'Bruker SMART APEX II'
_computing_data_reduction 'Bruker SMART'
_computing_structure_refinement 'SHELXL-97 (Sheldrick, 2008)'
_computing_structure_solution 'SHELXS-97 (Sheldrick, 2008)'
_diffrn_ambient_temperature 296(2)
_diffrn_measured_fraction_theta_full 0.999
_diffrn_measured_fraction_theta_max 0.999
_diffrn_measurement_device_type 'Bruker APEX II area detector'
_diffrn_measurement_method '\w scans'
_diffrn_radiation_monochromator graphite
_diffrn_radiation_source 'fine-focus sealed tube'
_diffrn_radiation_type MoK\a
_diffrn_radiation_wavelength 0.71073
_diffrn_reflns_av_R_equivalents 0.0287
_diffrn_reflns_av_sigmaI/netI 0.0330
_diffrn_reflns_limit_h_max 10
_diffrn_reflns_limit_h_min -10
_diffrn_reflns_limit_k_max 15
_diffrn_reflns_limit_k_min -16
_diffrn_reflns_limit_l_max 28
_diffrn_reflns_limit_l_min -28
_diffrn_reflns_number 15880
_diffrn_reflns_theta_full 25.00
_diffrn_reflns_theta_max 25.00
_diffrn_reflns_theta_min 1.67
_exptl_absorpt_coefficient_mu 0.636
_exptl_absorpt_correction_T_max 0.8834
_exptl_absorpt_correction_T_min 0.8421
_exptl_absorpt_correction_type multi-scan
_exptl_absorpt_process_details SADABS
_exptl_crystal_colour yellow
_exptl_crystal_density_diffrn 1.537
_exptl_crystal_density_method 'not measured'
_exptl_crystal_description block
_exptl_crystal_F_000 1484
_exptl_crystal_size_max 0.28
_exptl_crystal_size_mid 0.25
_exptl_crystal_size_min 0.20
_refine_diff_density_max 0.872
_refine_diff_density_min -0.984
_refine_diff_density_rms 0.088
_refine_ls_abs_structure_details 'Flack H D (1983), Acta Cryst. A39, 876-881'
_refine_ls_abs_structure_Flack 0.02(3)
_refine_ls_extinction_coef 0.009(2)
_refine_ls_extinction_expression Fc^*^=kFc[1+0.001xFc^2^\l^3^/sin(2\q)]^-1/4^
_refine_ls_extinction_method SHELXL
_refine_ls_goodness_of_fit_ref 1.005
_refine_ls_hydrogen_treatment mixed
_refine_ls_matrix_type full
_refine_ls_number_parameters 407
_refine_ls_number_reflns 5518
_refine_ls_number_restraints 0
_refine_ls_restrained_S_all 1.005
_refine_ls_R_factor_all 0.0578
_refine_ls_R_factor_gt 0.0554
_refine_ls_shift/su_max 0.000
_refine_ls_shift/su_mean 0.000
_refine_ls_structure_factor_coef Fsqd
_refine_ls_weighting_details 'calc w=1/[\s^2^(Fo^2^)+(0.2000P)^2^+0.1442P] where P=(Fo^2^+2Fc^2^)/3'
_refine_ls_weighting_scheme calc
_refine_ls_wR_factor_gt 0.2052
_refine_ls_wR_factor_ref 0.2118
_reflns_number_gt 5233
_reflns_number_total 5518
_reflns_threshold_expression >2sigma(I)
_cod_data_source_file c6dt00508j2.cif
_cod_data_source_block 5
_cod_depositor_comments
;
The following automatic conversions were performed:

'_chemical_absolute_configuration' value ' unk ' changed to 'unk'
according to
/usr/data/users/saulius/crontab/automatic-downloads/rss-feeds/RSC/lib/dictionaries/cif_core.dic
dictionary named 'cif_core.dic' version 2.4.2 from 2011-04-26.

'_symmetry_cell_setting' value 'Orthorhombic' changed to
'orthorhombic' according to
/usr/data/users/saulius/crontab/automatic-downloads/rss-feeds/RSC/lib/dictionaries/cif_core.dic
dictionary named 'cif_core.dic' version 2.4.2 from 2011-04-26.

'_exptl_absorpt_correction_type' value 'Multi-scan' changed to
'multi-scan' according to
/usr/data/users/saulius/crontab/automatic-downloads/rss-feeds/RSC/lib/dictionaries/cif_core.dic
dictionary named 'cif_core.dic' version 2.4.2 from 2011-04-26.

Automatic conversion script
Id: cif_fix_values 4268 2015-11-12 08:31:59Z antanas 

 Adding full bibliography for 7039309.cif.
;
_cod_original_sg_symbol_H-M P2(1)2(1)2(1)
_cod_database_code 7039309

loop_
_symmetry_equiv_pos_as_xyz
'x, y, z'
'-x+1/2, -y, z+1/2'
'-x, y+1/2, -z+1/2'
'x+1/2, -y+1/2, -z'

loop_
_atom_site_label
_atom_site_type_symbol
_atom_site_fract_x
_atom_site_fract_y
_atom_site_fract_z
_atom_site_U_iso_or_equiv
_atom_site_adp_type
_atom_site_occupancy
_atom_site_symmetry_multiplicity
_atom_site_calc_flag
_atom_site_refinement_flags
Mn1 Mn 0.86564(6) 0.42675(4) 0.87837(2) 0.0370(2) Uani 1 1 d .
S1 S 1.17504(17) 0.33717(15) 0.92526(7) 0.0731(5) Uani 1 1 d .
S2 S 0.6070(2) 0.82466(10) 0.81474(7) 0.0721(5) Uani 1 1 d .
O1 O 1.0159(4) 0.3467(3) 0.92432(18) 0.0666(11) Uani 1 1 d .
O2 O 1.2267(12) 0.2460(7) 0.9075(3) 0.145(3) Uani 1 1 d .
O3 O 1.2510(6) 0.4207(6) 0.9061(3) 0.124(3) Uani 1 1 d .
O4 O 0.6594(8) 0.9049(4) 0.7864(2) 0.0936(16) Uani 1 1 d .
O5 O 0.4640(13) 0.8026(14) 0.8099(4) 0.244(8) Uani 1 1 d .
O6 O 0.702(2) 0.7471(5) 0.8072(4) 0.224(8) Uani 1 1 d .
N1 N 0.7282(5) 0.4731(3) 0.94989(16) 0.0494(9) Uani 1 1 d .
N2 N 0.7596(4) 0.2894(3) 0.85511(16) 0.0444(8) Uani 1 1 d .
N3 N 0.9330(5) 0.4687(3) 0.79064(15) 0.0445(9) Uani 1 1 d .
N4 N 0.9976(5) 0.5635(3) 0.88618(17) 0.0514(9) Uani 1 1 d .
N5 N 0.6459(4) 0.4688(3) 0.84224(14) 0.0435(8) Uani 1 1 d .
C1 C 0.6132(6) 0.5280(3) 0.9361(2) 0.0485(10) Uani 1 1 d .
C2 C 0.5196(7) 0.5635(4) 0.9761(3) 0.0694(15) Uani 1 1 d .
H2 H 0.4409 0.6015 0.9663 0.083 Uiso 1 1 calc R
C3 C 0.5454(10) 0.5417(6) 1.0304(3) 0.088(2) Uani 1 1 d .
H3 H 0.4844 0.5653 1.0577 0.106 Uiso 1 1 calc R
C4 C 0.7513(7) 0.4526(5) 1.0034(2) 0.0647(14) Uani 1 1 d .
H4 H 0.8308 0.4153 1.0132 0.078 Uiso 1 1 calc R
C5 C 0.5956(6) 0.5493(4) 0.8757(2) 0.0547(11) Uani 1 1 d .
H5A H 0.4938 0.5620 0.8677 0.066 Uiso 1 1 calc R
H5B H 0.6515 0.6053 0.8663 0.066 Uiso 1 1 calc R
C6 C 0.5431(5) 0.3882(4) 0.8478(2) 0.0508(11) Uani 1 1 d .
H6A H 0.4675 0.3937 0.8200 0.061 Uiso 1 1 calc R
H6B H 0.4966 0.3911 0.8837 0.061 Uiso 1 1 calc R
C7 C 0.6185(6) 0.2938(3) 0.84160(17) 0.0467(10) Uani 1 1 d .
C8 C 0.5403(8) 0.2139(4) 0.8261(3) 0.0672(15) Uani 1 1 d .
H8 H 0.4423 0.2186 0.8166 0.081 Uiso 1 1 calc R
C9 C 0.6098(10) 0.1278(4) 0.8249(3) 0.0770(18) Uani 1 1 d .
H9 H 0.5593 0.0738 0.8140 0.092 Uiso 1 1 calc R
C10 C 0.7533(8) 0.1216(4) 0.8396(3) 0.0666(15) Uani 1 1 d .
H10 H 0.8014 0.0636 0.8394 0.080 Uiso 1 1 calc R
C11 C 0.8252(6) 0.2035(4) 0.8548(2) 0.0542(12) Uani 1 1 d .
H11 H 0.9226 0.1994 0.8653 0.065 Uiso 1 1 calc R
C12 C 0.6669(6) 0.4948(4) 0.7833(2) 0.0518(11) Uani 1 1 d .
H12A H 0.5944 0.5418 0.7732 0.062 Uiso 1 1 calc R
H12B H 0.6505 0.4392 0.7607 0.062 Uiso 1 1 calc R
C13 C 0.8169(6) 0.5339(4) 0.77100(18) 0.0504(11) Uani 1 1 d .
H13 H 0.8287 0.5967 0.7876 0.060 Uiso 1 1 calc R
C14 C 0.8401(9) 0.5392(5) 0.7075(2) 0.0736(17) Uani 1 1 d .
H14A H 0.7480 0.5485 0.6886 0.088 Uiso 1 1 calc R
H14B H 0.9055 0.5907 0.6980 0.088 Uiso 1 1 calc R
C15 C 0.9069(9) 0.4442(5) 0.6921(2) 0.0765(19) Uani 1 1 d .
H15A H 0.9964 0.4532 0.6715 0.092 Uiso 1 1 calc R
H15B H 0.8396 0.4075 0.6698 0.092 Uiso 1 1 calc R
C16 C 0.9382(7) 0.3932(4) 0.7471(2) 0.0603(13) Uani 1 1 d .
H16A H 0.8652 0.3450 0.7542 0.072 Uiso 1 1 calc R
H16B H 1.0335 0.3633 0.7463 0.072 Uiso 1 1 calc R
C17 C 1.0759(6) 0.5175(4) 0.7946(2) 0.0584(13) Uani 1 1 d .
H17A H 1.0931 0.5526 0.7608 0.070 Uiso 1 1 calc R
H17B H 1.1525 0.4705 0.7981 0.070 Uiso 1 1 calc R
C18 C 1.0838(5) 0.5845(4) 0.8430(2) 0.0499(11) Uani 1 1 d .
C19 C 1.1820(7) 0.6584(5) 0.8431(3) 0.0692(16) Uani 1 1 d .
H19 H 1.2392 0.6709 0.8122 0.083 Uiso 1 1 calc R
C20 C 1.1939(9) 0.7136(5) 0.8899(3) 0.081(2) Uani 1 1 d .
H20 H 1.2596 0.7637 0.8911 0.097 Uiso 1 1 calc R
C21 C 1.1071(10) 0.6933(5) 0.9348(3) 0.085(2) Uani 1 1 d .
H21 H 1.1134 0.7292 0.9669 0.102 Uiso 1 1 calc R
C22 C 1.0100(8) 0.6181(4) 0.9310(3) 0.0661(15) Uani 1 1 d .
H22 H 0.9506 0.6050 0.9612 0.079 Uiso 1 1 calc R
C23 C 1.2124(9) 0.3388(7) 0.9985(4) 0.088(2) Uani 1 1 d .
C24 C 0.6233(15) 0.8474(7) 0.8857(4) 0.114(4) Uani 1 1 d .
C25 C 0.6597(9) 0.4858(6) 1.0440(2) 0.081(2) Uani 1 1 d .
H25 H 0.6762 0.4698 1.0807 0.097 Uiso 1 1 calc R
F1 F 1.3515(7) 0.3278(6) 1.0078(3) 0.156(3) Uani 1 1 d .
F2 F 1.1672(11) 0.4186(6) 1.0196(3) 0.160(3) Uani 1 1 d .
F3 F 1.1470(8) 0.2693(5) 1.0234(2) 0.126(2) Uani 1 1 d .
F4 F 0.7129(12) 0.9040(5) 0.9034(3) 0.173(4) Uani 1 1 d .
F6 F 0.5768(8) 0.7789(3) 0.91771(15) 0.111(2) Uani 1 1 d .
F5 F 0.5253(14) 0.9188(5) 0.8984(4) 0.176(4) Uani 1 1 d .

loop_
_atom_site_aniso_label
_atom_site_aniso_U_11
_atom_site_aniso_U_22
_atom_site_aniso_U_33
_atom_site_aniso_U_23
_atom_site_aniso_U_13
_atom_site_aniso_U_12
Mn1 0.0351(4) 0.0427(4) 0.0332(3) 0.0028(2) 0.0020(2) 0.0011(3)
S1 0.0531(8) 0.1062(12) 0.0599(8) 0.0207(8) 0.0053(6) 0.0270(8)
S2 0.1023(13) 0.0491(7) 0.0649(8) 0.0080(6) -0.0012(9) -0.0173(8)
O1 0.048(2) 0.080(2) 0.072(2) 0.020(2) -0.0145(19) 0.0055(19)
O2 0.165(7) 0.168(7) 0.103(4) -0.027(5) 0.014(5) 0.083(7)
O3 0.053(2) 0.170(6) 0.150(5) 0.097(5) 0.030(3) 0.017(4)
O4 0.125(5) 0.067(3) 0.089(3) 0.019(2) 0.021(3) -0.014(3)
O5 0.177(10) 0.44(2) 0.112(6) 0.050(9) -0.025(6) -0.193(13)
O6 0.42(2) 0.087(5) 0.166(8) 0.037(5) 0.114(11) 0.106(8)
N1 0.053(2) 0.056(2) 0.0396(18) -0.0041(17) 0.0117(17) 0.0044(19)
N2 0.044(2) 0.0441(18) 0.0448(18) -0.0008(16) 0.0042(16) 0.0016(16)
N3 0.047(2) 0.053(2) 0.0338(18) -0.0009(17) 0.0063(14) -0.0019(17)
N4 0.055(2) 0.050(2) 0.049(2) -0.0006(18) 0.0003(18) -0.0040(18)
N5 0.0420(19) 0.0479(19) 0.0406(18) 0.0039(15) 0.0021(15) 0.0068(17)
C1 0.048(3) 0.044(2) 0.054(2) -0.0033(19) 0.009(2) 0.000(2)
C2 0.065(3) 0.063(3) 0.080(4) -0.010(3) 0.021(3) 0.015(3)
C3 0.096(5) 0.108(5) 0.062(4) -0.023(4) 0.032(4) 0.007(5)
C4 0.067(3) 0.083(4) 0.045(2) 0.006(3) 0.008(2) 0.008(3)
C5 0.056(3) 0.047(2) 0.061(3) 0.006(2) 0.005(2) 0.016(2)
C6 0.035(2) 0.063(3) 0.055(3) 0.005(2) -0.0001(19) -0.004(2)
C7 0.051(3) 0.052(2) 0.0368(19) -0.0003(17) -0.0003(19) -0.003(2)
C8 0.069(4) 0.070(3) 0.063(3) 0.004(3) -0.014(3) -0.018(3)
C9 0.099(5) 0.053(3) 0.079(4) -0.007(3) -0.008(4) -0.020(3)
C10 0.090(4) 0.049(3) 0.061(3) -0.006(2) 0.010(3) 0.000(3)
C11 0.055(3) 0.051(3) 0.056(3) 0.004(2) 0.010(2) 0.008(2)
C12 0.049(3) 0.066(3) 0.041(2) 0.011(2) -0.0051(19) 0.006(2)
C13 0.061(3) 0.055(2) 0.035(2) 0.0099(19) -0.002(2) 0.001(2)
C14 0.088(4) 0.092(4) 0.040(2) 0.021(3) 0.001(3) -0.004(4)
C15 0.105(5) 0.091(4) 0.034(2) 0.001(3) 0.006(3) -0.017(4)
C16 0.071(3) 0.067(3) 0.042(2) -0.010(2) 0.008(2) 0.004(3)
C17 0.049(3) 0.076(3) 0.050(3) 0.008(3) 0.014(2) -0.012(3)
C18 0.044(2) 0.053(2) 0.053(3) 0.014(2) -0.003(2) -0.006(2)
C19 0.062(3) 0.069(3) 0.076(4) 0.020(3) -0.007(3) -0.019(3)
C20 0.084(4) 0.063(3) 0.097(5) 0.010(3) -0.023(4) -0.029(3)
C21 0.095(5) 0.070(4) 0.089(5) -0.021(3) -0.022(4) -0.014(4)
C22 0.078(4) 0.062(3) 0.058(3) -0.010(3) -0.004(3) -0.011(3)
C23 0.073(4) 0.106(6) 0.084(5) 0.008(4) -0.022(4) 0.010(4)
C24 0.160(10) 0.096(6) 0.086(5) -0.014(4) -0.028(6) -0.048(7)
C25 0.084(5) 0.113(5) 0.045(3) -0.007(3) 0.013(3) 0.009(4)
F1 0.091(4) 0.203(7) 0.174(6) 0.048(6) -0.075(4) -0.002(5)
F2 0.195(8) 0.153(6) 0.132(5) -0.053(5) -0.043(5) 0.019(6)
F3 0.139(5) 0.161(5) 0.079(3) 0.051(3) -0.007(3) -0.003(4)
F4 0.253(11) 0.141(6) 0.124(5) 0.009(4) -0.087(6) -0.099(7)
F6 0.189(6) 0.096(3) 0.0487(18) 0.0248(19) -0.009(3) -0.049(3)
F5 0.262(12) 0.108(4) 0.159(6) -0.043(5) 0.082(8) 0.009(6)

loop_
_atom_type_symbol
_atom_type_description
_atom_type_scat_dispersion_real
_atom_type_scat_dispersion_imag
_atom_type_scat_source
C C 0.0033 0.0016 'International Tables Vol C Tables 4.2.6.8 and 6.1.1.4'
H H 0.0000 0.0000 'International Tables Vol C Tables 4.2.6.8 and 6.1.1.4'
N N 0.0061 0.0033 'International Tables Vol C Tables 4.2.6.8 and 6.1.1.4'
O O 0.0106 0.0060 'International Tables Vol C Tables 4.2.6.8 and 6.1.1.4'
F F 0.0171 0.0103 'International Tables Vol C Tables 4.2.6.8 and 6.1.1.4'
S S 0.1246 0.1234 'International Tables Vol C Tables 4.2.6.8 and 6.1.1.4'
Mn Mn 0.3368 0.7283 'International Tables Vol C Tables 4.2.6.8 and 6.1.1.4'

loop_
_geom_angle_atom_site_label_1
_geom_angle_atom_site_label_2
_geom_angle_atom_site_label_3
_geom_angle
O1 Mn1 N2 87.26(16)
O1 Mn1 N1 96.59(17)
N2 Mn1 N1 101.76(16)
O1 Mn1 N5 157.61(16)
N2 Mn1 N5 75.21(15)
N1 Mn1 N5 74.01(14)
O1 Mn1 N4 93.65(17)
N2 Mn1 N4 168.80(15)
N1 Mn1 N4 89.23(16)
N5 Mn1 N4 106.26(16)
O1 Mn1 N3 117.03(17)
N2 Mn1 N3 96.11(14)
N1 Mn1 N3 142.57(16)
N5 Mn1 N3 79.26(14)
N4 Mn1 N3 73.53(15)
O2 S1 O3 118.4(5)
O2 S1 O1 113.9(5)
O3 S1 O1 113.6(3)
O2 S1 C23 104.1(4)
O3 S1 C23 102.3(5)
O1 S1 C23 101.7(3)
O5 S2 O4 118.3(8)
O5 S2 O6 114.2(11)
O4 S2 O6 110.3(6)
O5 S2 C24 102.1(6)
O4 S2 C24 107.6(4)
O6 S2 C24 102.5(7)
S1 O1 Mn1 135.2(3)
C4 N1 C1 119.0(5)
C4 N1 Mn1 126.5(4)
C1 N1 Mn1 114.5(3)
C7 N2 C11 118.0(4)
C7 N2 Mn1 116.2(3)
C11 N2 Mn1 125.7(3)
C17 N3 C13 111.4(4)
C17 N3 C16 110.3(4)
C13 N3 C16 103.7(4)
C17 N3 Mn1 107.3(3)
C13 N3 Mn1 105.3(3)
C16 N3 Mn1 118.5(3)
C22 N4 C18 117.2(5)
C22 N4 Mn1 126.8(4)
C18 N4 Mn1 115.6(3)
C5 N5 C6 110.1(4)
C5 N5 C12 112.3(4)
C6 N5 C12 111.0(4)
C5 N5 Mn1 105.5(3)
C6 N5 Mn1 109.1(3)
C12 N5 Mn1 108.7(3)
N1 C1 C2 121.1(5)
N1 C1 C5 116.1(4)
C2 C1 C5 122.8(5)
C3 C2 C1 118.8(6)
C3 C2 H2 120.6
C1 C2 H2 120.6
C25 C3 C2 120.0(6)
C25 C3 H3 120.0
C2 C3 H3 120.0
N1 C4 C25 121.4(6)
N1 C4 H4 119.3
C25 C4 H4 119.3
N5 C5 C1 110.5(4)
N5 C5 H5A 109.6
C1 C5 H5A 109.6
N5 C5 H5B 109.6
C1 C5 H5B 109.6
H5A C5 H5B 108.1
N5 C6 C7 112.2(4)
N5 C6 H6A 109.2
C7 C6 H6A 109.2
N5 C6 H6B 109.2
C7 C6 H6B 109.2
H6A C6 H6B 107.9
N2 C7 C8 121.9(5)
N2 C7 C6 117.4(4)
C8 C7 C6 120.6(5)
C9 C8 C7 119.0(6)
C9 C8 H8 120.5
C7 C8 H8 120.5
C10 C9 C8 119.9(6)
C10 C9 H9 120.0
C8 C9 H9 120.0
C9 C10 C11 118.4(6)
C9 C10 H10 120.8
C11 C10 H10 120.8
N2 C11 C10 122.7(5)
N2 C11 H11 118.7
C10 C11 H11 118.7
N5 C12 C13 113.4(4)
N5 C12 H12A 108.9
C13 C12 H12A 108.9
N5 C12 H12B 108.9
C13 C12 H12B 108.9
H12A C12 H12B 107.7
N3 C13 C12 111.3(4)
N3 C13 C14 104.4(5)
C12 C13 C14 109.7(5)
N3 C13 H13 110.4
C12 C13 H13 110.4
C14 C13 H13 110.4
C15 C14 C13 104.8(5)
C15 C14 H14A 110.8
C13 C14 H14A 110.8
C15 C14 H14B 110.8
C13 C14 H14B 110.8
H14A C14 H14B 108.9
C14 C15 C16 105.9(4)
C14 C15 H15A 110.5
C16 C15 H15A 110.5
C14 C15 H15B 110.5
C16 C15 H15B 110.5
H15A C15 H15B 108.7
N3 C16 C15 105.7(5)
N3 C16 H16A 110.6
C15 C16 H16A 110.6
N3 C16 H16B 110.6
C15 C16 H16B 110.6
H16A C16 H16B 108.7
N3 C17 C18 112.5(4)
N3 C17 H17A 109.1
C18 C17 H17A 109.1
N3 C17 H17B 109.1
C18 C17 H17B 109.1
H17A C17 H17B 107.8
N4 C18 C19 123.3(5)
N4 C18 C17 116.1(4)
C19 C18 C17 120.5(5)
C18 C19 C20 118.7(6)
C18 C19 H19 120.7
C20 C19 H19 120.7
C21 C20 C19 119.2(6)
C21 C20 H20 120.4
C19 C20 H20 120.4
C20 C21 C22 118.4(6)
C20 C21 H21 120.8
C22 C21 H21 120.8
N4 C22 C21 123.2(7)
N4 C22 H22 118.4
C21 C22 H22 118.4
F3 C23 F2 108.9(9)
F3 C23 F1 106.3(8)
F2 C23 F1 110.2(9)
F3 C23 S1 111.1(6)
F2 C23 S1 109.6(6)
F1 C23 S1 110.7(7)
F4 C24 F6 119.4(8)
F4 C24 F5 83.2(8)
F6 C24 F5 101.2(10)
F4 C24 S2 121.4(9)
F6 C24 S2 114.7(5)
F5 C24 S2 107.2(8)
C3 C25 C4 119.7(6)
C3 C25 H25 120.1
C4 C25 H25 120.1

loop_
_geom_bond_atom_site_label_1
_geom_bond_atom_site_label_2
_geom_bond_distance
Mn1 O1 2.102(4)
Mn1 N2 2.241(4)
Mn1 N1 2.242(4)
Mn1 N5 2.276(4)
Mn1 N4 2.287(4)
Mn1 N3 2.294(4)
S1 O2 1.437(8)
S1 O3 1.446(6)
S1 O1 1.465(4)
S1 C23 1.811(8)
S2 O5 1.353(10)
S2 O4 1.411(5)
S2 O6 1.414(10)
S2 C24 1.757(9)
N1 C4 1.348(7)
N1 C1 1.350(7)
N2 C7 1.336(7)
N2 C11 1.354(7)
N3 C17 1.483(7)
N3 C13 1.486(7)
N3 C16 1.501(6)
N4 C22 1.338(7)
N4 C18 1.346(7)
N5 C5 1.470(6)
N5 C6 1.484(6)
N5 C12 1.489(6)
C1 C2 1.389(7)
C1 C5 1.506(7)
C2 C3 1.373(10)
C2 H2 0.9300
C3 C25 1.353(12)
C3 H3 0.9300
C4 C25 1.376(9)
C4 H4 0.9300
C5 H5A 0.9700
C5 H5B 0.9700
C6 C7 1.510(7)
C6 H6A 0.9700
C6 H6B 0.9700
C7 C8 1.388(8)
C8 C9 1.372(10)
C8 H8 0.9300
C9 C10 1.366(12)
C9 H9 0.9300
C10 C11 1.381(8)
C10 H10 0.9300
C11 H11 0.9300
C12 C13 1.511(8)
C12 H12A 0.9700
C12 H12B 0.9700
C13 C14 1.557(6)
C13 H13 0.9800
C14 C15 1.521(11)
C14 H14A 0.9700
C14 H14B 0.9700
C15 C16 1.543(8)
C15 H15A 0.9700
C15 H15B 0.9700
C16 H16A 0.9700
C16 H16B 0.9700
C17 C18 1.510(8)
C17 H17A 0.9700
C17 H17B 0.9700
C18 C19 1.378(8)
C19 C20 1.381(11)
C19 H19 0.9300
C20 C21 1.380(12)
C20 H20 0.9300
C21 C22 1.389(10)
C21 H21 0.9300
C22 H22 0.9300
C23 F3 1.298(11)
C23 F2 1.304(12)
C23 F1 1.305(10)
C24 F4 1.224(11)
C24 F6 1.312(10)
C24 F5 1.385(15)
C25 H25 0.9300

loop_
_geom_torsion_atom_site_label_1
_geom_torsion_atom_site_label_2
_geom_torsion_atom_site_label_3
_geom_torsion_atom_site_label_4
_geom_torsion
O2 S1 O1 Mn1 -112.9(5)
O3 S1 O1 Mn1 26.6(6)
C23 S1 O1 Mn1 135.8(5)
N2 Mn1 O1 S1 123.7(5)
N1 Mn1 O1 S1 -134.8(4)
N5 Mn1 O1 S1 161.8(3)
N4 Mn1 O1 S1 -45.1(5)
N3 Mn1 O1 S1 28.2(5)
O1 Mn1 N1 C4 1.7(5)
N2 Mn1 N1 C4 90.3(5)
N5 Mn1 N1 C4 160.9(5)
N4 Mn1 N1 C4 -91.9(5)
N3 Mn1 N1 C4 -152.9(5)
O1 Mn1 N1 C1 -179.3(4)
N2 Mn1 N1 C1 -90.7(4)
N5 Mn1 N1 C1 -20.0(3)
N4 Mn1 N1 C1 87.1(4)
N3 Mn1 N1 C1 26.1(5)
O1 Mn1 N2 C7 154.7(3)
N1 Mn1 N2 C7 58.6(3)
N5 Mn1 N2 C7 -11.2(3)
N4 Mn1 N2 C7 -110.3(8)
N3 Mn1 N2 C7 -88.4(3)
O1 Mn1 N2 C11 -23.7(4)
N1 Mn1 N2 C11 -119.9(4)
N5 Mn1 N2 C11 170.4(4)
N4 Mn1 N2 C11 71.2(9)
N3 Mn1 N2 C11 93.2(4)
O1 Mn1 N3 C17 -54.1(4)
N2 Mn1 N3 C17 -144.2(3)
N1 Mn1 N3 C17 97.3(4)
N5 Mn1 N3 C17 142.2(4)
N4 Mn1 N3 C17 31.5(3)
O1 Mn1 N3 C13 -173.0(3)
N2 Mn1 N3 C13 97.0(3)
N1 Mn1 N3 C13 -21.5(4)
N5 Mn1 N3 C13 23.3(3)
N4 Mn1 N3 C13 -87.4(3)
O1 Mn1 N3 C16 71.6(4)
N2 Mn1 N3 C16 -18.4(4)
N1 Mn1 N3 C16 -136.9(4)
N5 Mn1 N3 C16 -92.1(4)
N4 Mn1 N3 C16 157.2(4)
O1 Mn1 N4 C22 -74.4(5)
N2 Mn1 N4 C22 -168.7(7)
N1 Mn1 N4 C22 22.2(5)
N5 Mn1 N4 C22 95.3(5)
N3 Mn1 N4 C22 168.5(5)
O1 Mn1 N4 C18 97.7(4)
N2 Mn1 N4 C18 3.3(10)
N1 Mn1 N4 C18 -165.8(4)
N5 Mn1 N4 C18 -92.7(4)
N3 Mn1 N4 C18 -19.5(3)
O1 Mn1 N5 C5 102.9(5)
N2 Mn1 N5 C5 142.5(3)
N1 Mn1 N5 C5 35.4(3)
N4 Mn1 N5 C5 -49.0(3)
N3 Mn1 N5 C5 -118.1(3)
O1 Mn1 N5 C6 -15.3(6)
N2 Mn1 N5 C6 24.3(3)
N1 Mn1 N5 C6 -82.8(3)
N4 Mn1 N5 C6 -167.2(3)
N3 Mn1 N5 C6 123.7(3)
O1 Mn1 N5 C12 -136.5(5)
N2 Mn1 N5 C12 -96.9(3)
N1 Mn1 N5 C12 156.0(3)
N4 Mn1 N5 C12 71.6(3)
N3 Mn1 N5 C12 2.5(3)
C4 N1 C1 C2 0.2(8)
Mn1 N1 C1 C2 -178.9(4)
C4 N1 C1 C5 179.1(5)
Mn1 N1 C1 C5 -0.1(6)
N1 C1 C2 C3 -0.2(10)
C5 C1 C2 C3 -179.0(6)
C1 C2 C3 C25 -0.6(12)
C1 N1 C4 C25 0.5(10)
Mn1 N1 C4 C25 179.5(6)
C6 N5 C5 C1 70.5(5)
C12 N5 C5 C1 -165.2(4)
Mn1 N5 C5 C1 -47.0(5)
N1 C1 C5 N5 33.1(6)
C2 C1 C5 N5 -148.1(5)
C5 N5 C6 C7 -149.8(4)
C12 N5 C6 C7 85.2(5)
Mn1 N5 C6 C7 -34.5(4)
C11 N2 C7 C8 -1.8(7)
Mn1 N2 C7 C8 179.6(4)
C11 N2 C7 C6 173.8(4)
Mn1 N2 C7 C6 -4.8(5)
N5 C6 C7 N2 27.3(6)
N5 C6 C7 C8 -157.0(5)
N2 C7 C8 C9 0.4(9)
C6 C7 C8 C9 -175.1(6)
C7 C8 C9 C10 1.0(10)
C8 C9 C10 C11 -0.8(10)
C7 N2 C11 C10 2.0(7)
Mn1 N2 C11 C10 -179.6(4)
C9 C10 C11 N2 -0.7(9)
C5 N5 C12 C13 87.4(5)
C6 N5 C12 C13 -148.9(4)
Mn1 N5 C12 C13 -28.9(5)
C17 N3 C13 C12 -162.6(4)
C16 N3 C13 C12 78.7(5)
Mn1 N3 C13 C12 -46.5(4)
C17 N3 C13 C14 79.1(5)
C16 N3 C13 C14 -39.6(5)
Mn1 N3 C13 C14 -164.8(4)
N5 C12 C13 N3 53.2(6)
N5 C12 C13 C14 168.2(5)
N3 C13 C14 C15 28.9(7)
C12 C13 C14 C15 -90.4(6)
C13 C14 C15 C16 -7.1(8)
C17 N3 C16 C15 -84.2(6)
C13 N3 C16 C15 35.2(6)
Mn1 N3 C16 C15 151.5(4)
C14 C15 C16 N3 -16.9(7)
C13 N3 C17 C18 73.4(5)
C16 N3 C17 C18 -171.9(4)
Mn1 N3 C17 C18 -41.4(5)
C22 N4 C18 C19 0.0(8)
Mn1 N4 C18 C19 -172.8(4)
C22 N4 C18 C17 175.5(5)
Mn1 N4 C18 C17 2.6(6)
N3 C17 C18 N4 27.0(7)
N3 C17 C18 C19 -157.3(5)
N4 C18 C19 C20 0.4(9)
C17 C18 C19 C20 -174.9(6)
C18 C19 C20 C21 -0.2(11)
C19 C20 C21 C22 -0.3(12)
C18 N4 C22 C21 -0.6(9)
Mn1 N4 C22 C21 171.3(5)
C20 C21 C22 N4 0.8(12)
O2 S1 C23 F3 -58.5(8)
O3 S1 C23 F3 177.7(6)
O1 S1 C23 F3 60.1(7)
O2 S1 C23 F2 -178.9(8)
O3 S1 C23 F2 57.3(8)
O1 S1 C23 F2 -60.3(8)
O2 S1 C23 F1 59.4(9)
O3 S1 C23 F1 -64.5(8)
O1 S1 C23 F1 177.9(7)
O5 S2 C24 F4 -149.9(14)
O4 S2 C24 F4 -24.8(13)
O6 S2 C24 F4 91.6(13)
O5 S2 C24 F6 54.0(13)
O4 S2 C24 F6 179.2(9)
O6 S2 C24 F6 -64.4(12)
O5 S2 C24 F5 -57.4(11)
O4 S2 C24 F5 67.8(9)
O6 S2 C24 F5 -175.9(9)
C2 C3 C25 C4 1.3(13)
N1 C4 C25 C3 -1.3(12)
